data_1548512
loop_
_publ_author_name
'Cao, Jia-Qing'
'Tian, Hai-Yan'
'Li, Man-Mei'
'Zhang, Wei'
'Wang, Ying'
'Wang, Lei'
'Ye, Wen-Cai'

_publ_section_title
;
 Rearranged Phloroglucinol-Monoterpenoid Adducts from Callistemon rigidus
;
_journal_name_full 'Journal of Natural Products'
_journal_paper_doi 10.1021/acs.jnatprod.7b00606
_journal_year 2017
_chemical_absolute_configuration ad
_chemical_formula_moiety 'C21 H28 O5'
_chemical_formula_sum 'C21 H28 O5'
_chemical_formula_weight 360.43
_space_group_crystal_system monoclinic
_space_group_IT_number 4
_space_group_name_Hall 'P 2yb'
_space_group_name_H-M_alt 'P 1 21 1'
_symmetry_space_group_name_Hall 'P 2yb'
_symmetry_space_group_name_H-M 'P 1 21 1'
_atom_sites_solution_hydrogens geom
_atom_sites_solution_primary direct
_audit_creation_date 2017-05-17
_audit_creation_method
;
Olex2 1.2
(compiled 2017.01.04 svn.r3372 for OlexSys, GUI svn.r5289)
;
_cell_angle_alpha 90.0
_cell_angle_beta 90.1036(10)
_cell_angle_gamma 90.0
_cell_formula_units_Z 4
_cell_length_a 7.48087(9)
_cell_length_b 22.1683(2)
_cell_length_c 11.52385(13)
_cell_measurement_reflns_used 15550
_cell_measurement_temperature 293(2)
_cell_measurement_theta_max 73.6020
_cell_measurement_theta_min 3.8280
_cell_volume 1911.09(4)
_computing_cell_refinement 'CrysAlisPro 1.171.38.43f (Rigaku OD, 2015)'
_computing_data_collection 'CrysAlisPro 1.171.38.43f (Rigaku OD, 2015)'
_computing_data_reduction 'CrysAlisPro 1.171.38.43f (Rigaku OD, 2015)'
_computing_molecular_graphics 'Olex2 (Dolomanov et al., 2009)'
_computing_publication_material 'Olex2 (Dolomanov et al., 2009)'
_computing_structure_refinement 'XH (Sheldrick, 2008)'
_computing_structure_solution 'SIR2004 (Burla et al., 2007)'
_diffrn_ambient_environment N~2~
_diffrn_ambient_temperature 293(2)
_diffrn_detector 'CCD plate'
_diffrn_detector_area_resol_mean 5.2684
_diffrn_detector_type AtlasS2
_diffrn_measured_fraction_theta_full 0.992
_diffrn_measured_fraction_theta_max 0.970
_diffrn_measurement_details
;
List of Runs (angles in degrees, time in seconds):

  # Type    Start    End  Width  t~exp~   \w     \q     \k     \f   Frames
--------------------------------------------------------------------------
  1  \w    -82.00  39.00   1.00    1.00    --  -40.98  19.00 120.00  121
  2  \w     23.00  97.00   1.00    1.00    --   40.98-125.00  90.00   74
  3  \w      1.00  82.00   1.00    1.00    --   40.98 -99.00-120.00   81
  4  \w     24.00 109.00   1.00    1.00    --  106.95 -94.00-180.00   85
  5  \w     24.00 109.00   1.00    1.00    --  106.95 -94.00  60.00   85
  6  \w     78.00 178.00   1.00    1.00    --  106.95  61.00  30.00  100
  7  \w     94.00 178.00   1.00    1.00    --  106.95 125.00-120.00   84
  8  \w     31.00 135.00   1.00    1.00    --  106.95 -30.00-150.00  104
  9  \w     24.00 109.00   1.00    1.00    --  106.95 -94.00 -30.00   85
 10  \w   -113.00 -13.00   1.00    1.00    --  -40.98 -55.00-135.00  100
 11  \w   -117.00  -8.00   1.00    1.00    --  -40.98 -77.00   0.00  109
 12  \w   -113.00 -13.00   1.00    1.00    --  -40.98 -57.00 120.00  100
 13  \w     74.00 178.00   1.00    1.00    --  106.95  77.00 -30.00  104
 14  \w     54.00 178.00   1.00    1.00    --  106.95  15.00-180.00  124
 15  \w     74.00 178.00   1.00    1.00    --  106.95  77.00  60.00  104
 16  \w     54.00 178.00   1.00    1.00    --  106.95  15.00 -60.00  124
;
_diffrn_measurement_device 'four-circle diffractometer'
_diffrn_measurement_device_type 'multiwire proportional'
_diffrn_measurement_method 'phi and omega scans'
_diffrn_orient_matrix_type 'CrysAlisPro convention (1999,Acta A55,543-557)'
_diffrn_orient_matrix_UB_11 0.0582878000
_diffrn_orient_matrix_UB_12 0.0651064000
_diffrn_orient_matrix_UB_13 -0.0274385000
_diffrn_orient_matrix_UB_21 -0.1234613000
_diffrn_orient_matrix_UB_22 0.0003673000
_diffrn_orient_matrix_UB_23 -0.1071750000
_diffrn_orient_matrix_UB_31 -0.1541530000
_diffrn_orient_matrix_UB_32 0.0243002000
_diffrn_orient_matrix_UB_33 0.0750624000
_diffrn_radiation_monochromator graphite
_diffrn_radiation_probe x-ray
_diffrn_radiation_type CuK\a
_diffrn_radiation_wavelength 1.54178
_diffrn_reflns_av_R_equivalents 0.0367
_diffrn_reflns_av_unetI/netI 0.0366
_diffrn_reflns_Laue_measured_fraction_full 0.992
_diffrn_reflns_Laue_measured_fraction_max 0.970
_diffrn_reflns_limit_h_max 8
_diffrn_reflns_limit_h_min -9
_diffrn_reflns_limit_k_max 26
_diffrn_reflns_limit_k_min -27
_diffrn_reflns_limit_l_max 14
_diffrn_reflns_limit_l_min -13
_diffrn_reflns_number 17634
_diffrn_reflns_point_group_measured_fraction_full 0.979
_diffrn_reflns_point_group_measured_fraction_max 0.946
_diffrn_reflns_theta_full 67.679
_diffrn_reflns_theta_max 73.665
_diffrn_reflns_theta_min 3.836
_diffrn_source 'micro-focus sealed X-ray tube'
_diffrn_source_type 'SuperNova (Cu) X-ray Source'
_exptl_absorpt_coefficient_mu 0.717
_exptl_absorpt_correction_T_max 1.00000
_exptl_absorpt_correction_T_min 0.49178
_exptl_absorpt_correction_type multi-scan
_exptl_absorpt_process_details
;
CrysAlisPro 1.171.38.43f (Rigaku Oxford Diffraction, 2015)
Empirical absorption correction using spherical harmonics,
 implemented in SCALE3 ABSPACK scaling algorithm.
;
_exptl_crystal_colour colorless
_exptl_crystal_density_diffrn 1.253
_exptl_crystal_description blocks
_exptl_crystal_F_000 776
_exptl_crystal_size_max 0.39
_exptl_crystal_size_mid 0.28
_exptl_crystal_size_min 0.21
_refine_diff_density_max 0.288
_refine_diff_density_min -0.270
_refine_diff_density_rms 0.062
_refine_ls_abs_structure_details
;
 Flack x determined using 3189 quotients [(I+)-(I-)]/[(I+)+(I-)]
 (Parsons, Flack and Wagner, Acta Cryst. B69 (2013) 249-259).
;
_refine_ls_abs_structure_Flack 0.03(9)
_refine_ls_extinction_coef 0.0039(4)
_refine_ls_extinction_expression Fc^*^=kFc[1+0.001xFc^2^\l^3^/sin(2\q)]^-1/4^
_refine_ls_extinction_method 'SHELXL-2016/4 (Sheldrick 2016)'
_refine_ls_goodness_of_fit_ref 1.104
_refine_ls_hydrogen_treatment constr
_refine_ls_matrix_type full
_refine_ls_number_parameters 484
_refine_ls_number_reflns 7306
_refine_ls_number_restraints 1
_refine_ls_restrained_S_all 1.104
_refine_ls_R_factor_all 0.0499
_refine_ls_R_factor_gt 0.0492
_refine_ls_shift/su_max 0.000
_refine_ls_shift/su_mean 0.000
_refine_ls_structure_factor_coef Fsqd
_refine_ls_weighting_details 'w=1/[\s^2^(Fo^2^)+(0.0517P)^2^+1.7610P] where P=(Fo^2^+2Fc^2^)/3'
_refine_ls_weighting_scheme calc
_refine_ls_wR_factor_gt 0.1286
_refine_ls_wR_factor_ref 0.1290
_reflns_Friedel_coverage 0.899
_reflns_Friedel_fraction_full 0.966
_reflns_Friedel_fraction_max 0.921
_reflns_number_gt 7206
_reflns_number_total 7306
_reflns_threshold_expression 'I > 2\s(I)'
_cod_data_source_file np7b00606_si_004.cif
_cod_data_source_block CR_B_16
_cod_database_code 1548512
_shelx_shelxl_version_number 2016/4
_shelx_space_group_comment
;
The symmetry employed for this shelxl refinement is uniquely defined
by the following loop, which should always be used as a source of
symmetry information in preference to the above space-group names.
They are only intended as comments.
;
_cell_oxdiff_angle_alpha 89.9892(17)
_cell_oxdiff_angle_beta 90.1281(18)
_cell_oxdiff_angle_gamma 90.0145(18)
_cell_oxdiff_length_a 7.48136(18)
_cell_oxdiff_length_b 22.1681(5)
_cell_oxdiff_length_c 11.5232(2)
_cell_oxdiff_measurement_reflns_used 15550
_cell_oxdiff_volume 1911.09(7)
_reflns_odcompleteness_completeness 99.23
_reflns_odcompleteness_iscentric 1
_reflns_odcompleteness_theta 66.97
_olex2_refinement_description
;
1. Fixed Uiso
 At 1.2 times of:
  All C(H) groups, All C(H,H) groups
 At 1.5 times of:
  All C(H,H,H) groups, All O(H) groups
2.a Ternary CH refined with riding coordinates:
 C6(H6), C7(H7), C8(H8), C15(H15), C16(H16), C17(H17), C2'(H2'), C6'(H6'),
 C11'(H11'), C15'(H15'), C9A(H9A1), C18A(H18F)
2.b Secondary CH2 refined with riding coordinates:
 C9(H9A,H9B), C18(H18A,H18B)
2.c Aromatic/amide H refined with riding coordinates:
 C2(H2A), C11(H11)
2.d Idealised Me refined as rotating group:
 C3'(H3'1,H3'2,H3'3), C4'(H4'1,H4'2,H4'3), C5'(H5'1,H5'2,H5'3), C7'(H7'1,H7'2,
 H7'3), C8'(H8'1,H8'2,H8'3), C9'(H9'1,H9'2,H9'3), C12'(H12A,H12B,H12C),
 C13'(H13A,H13B,H13C), C14'(H14A,H14B,H14C), C16'(H16A,H16B,H16C), C17'(H17A,
 H17B,H17C), C18'(H18C,H18D,H18E)
2.e Idealised tetrahedral OH refined as rotating group:
 O2(H2), O7(H19)
;
_olex2_submission_special_instructions 'No special instructions were received'
_oxdiff_exptl_absorpt_empirical_details
;
Empirical correction (ABSPACK) includes:
- Absorption correction using spherical harmonics
- Frame scaling
;
_oxdiff_exptl_absorpt_empirical_full_max 2.016
_oxdiff_exptl_absorpt_empirical_full_min 0.369

loop_
_space_group_symop_operation_xyz
'x, y, z'
'-x, y+1/2, -z'

loop_
_atom_site_label
_atom_site_type_symbol
_atom_site_fract_x
_atom_site_fract_y
_atom_site_fract_z
_atom_site_U_iso_or_equiv
_atom_site_adp_type
_atom_site_occupancy
_atom_site_site_symmetry_order
_atom_site_calc_flag
_atom_site_refinement_flags_posn
O1 O -0.2323(4) 0.32925(12) 0.3936(2) 0.0206(6) Uani 1 1 d .
O2 O -0.2436(4) 0.54223(13) 0.3362(3) 0.0254(6) Uani 1 1 d .
H2 H -0.193074 0.568783 0.299142 0.038 Uiso 1 1 calc GR
O3 O 0.0026(4) 0.58976(12) 0.2155(3) 0.0266(6) Uani 1 1 d .
O4 O 0.0734(4) 0.33617(12) -0.0388(2) 0.0223(6) Uani 1 1 d .
O5 O 0.1923(3) 0.41325(11) 0.1525(2) 0.0175(5) Uani 1 1 d .
O6 O 0.6565(4) 0.46732(12) 0.8935(2) 0.0200(6) Uani 1 1 d .
O7 O 0.6417(4) 0.25366(12) 0.8543(3) 0.0236(6) Uani 1 1 d .
H19 H 0.587803 0.227067 0.819266 0.035 Uiso 1 1 calc GR
O8 O 0.4170(4) 0.20726(13) 0.7174(3) 0.0274(7) Uani 1 1 d .
O9 O 0.3415(4) 0.46232(12) 0.4470(2) 0.0213(6) Uani 1 1 d .
O10 O 0.2457(3) 0.38589(11) 0.6408(2) 0.0171(5) Uani 1 1 d .
C1 C -0.1673(5) 0.38087(17) 0.3455(3) 0.0163(7) Uani 1 1 d .
C2 C -0.2414(5) 0.43802(17) 0.3651(3) 0.0177(7) Uani 1 1 d .
H2A H -0.341469 0.442168 0.412105 0.021 Uiso 1 1 calc R
C3 C -0.1648(5) 0.48828(17) 0.3140(3) 0.0181(7) Uani 1 1 d .
C4 C -0.0086(5) 0.48504(17) 0.2435(3) 0.0165(7) Uani 1 1 d .
C6 C 0.2344(5) 0.32940(16) 0.0287(3) 0.0170(7) Uani 1 1 d .
H6 H 0.345981 0.339818 -0.011050 0.020 Uiso 1 1 calc R
C7 C 0.1403(5) 0.27607(17) -0.0157(3) 0.0176(7) Uani 1 1 d .
H7 H 0.196349 0.255058 -0.081014 0.021 Uiso 1 1 calc R
C8 C 0.0314(5) 0.23762(17) 0.0665(3) 0.0181(7) Uani 1 1 d .
H8 H -0.060980 0.217224 0.020584 0.022 Uiso 1 1 calc R
C9 C -0.0632(5) 0.27896(17) 0.1533(3) 0.0173(7) Uani 1 1 d .
H9A H -0.132707 0.254339 0.206177 0.021 Uiso 1 1 calc R
H9B H -0.145662 0.304815 0.111412 0.021 Uiso 1 1 calc R
C10 C 0.5918(5) 0.41579(17) 0.8481(3) 0.0154(7) Uani 1 1 d .
C11 C 0.6534(5) 0.35807(17) 0.8745(3) 0.0174(7) Uani 1 1 d .
H11 H 0.747144 0.353227 0.926766 0.021 Uiso 1 1 calc R
C12 C 0.5760(5) 0.30790(17) 0.8235(3) 0.0173(7) Uani 1 1 d .
C13 C 0.4311(5) 0.31202(16) 0.7423(3) 0.0158(7) Uani 1 1 d .
C15 C 0.1927(5) 0.47220(17) 0.5239(3) 0.0162(7) Uani 1 1 d .
H15 H 0.074163 0.466309 0.489486 0.019 Uiso 1 1 calc R
C16 C 0.2950(5) 0.52403(16) 0.4787(3) 0.0168(7) Uani 1 1 d .
H16 H 0.235991 0.548178 0.418550 0.020 Uiso 1 1 calc R
C17 C 0.4259(5) 0.55679(16) 0.5551(3) 0.0179(7) Uani 1 1 d .
H17 H 0.520568 0.573113 0.505476 0.021 Uiso 1 1 calc R
C18 C 0.5117(5) 0.51147(17) 0.6392(3) 0.0165(7) Uani 1 1 d .
H18A H 0.578958 0.481987 0.595000 0.020 Uiso 1 1 calc R
H18B H 0.594941 0.532670 0.689293 0.020 Uiso 1 1 calc R
C1' C 0.0796(5) 0.54017(17) 0.2029(3) 0.0196(8) Uani 1 1 d .
C2' C 0.2643(6) 0.53943(18) 0.1492(3) 0.0212(8) Uani 1 1 d .
H2' H 0.332977 0.506062 0.182816 0.025 Uiso 1 1 calc R
C3' C 0.3617(6) 0.59865(19) 0.1742(4) 0.0294(9) Uani 1 1 d .
H3'1 H 0.482684 0.595894 0.147052 0.044 Uiso 1 1 calc GR
H3'2 H 0.361729 0.606145 0.256234 0.044 Uiso 1 1 calc GR
H3'3 H 0.301877 0.631107 0.134958 0.044 Uiso 1 1 calc GR
C4' C 0.2470(6) 0.5295(2) 0.0189(4) 0.0266(9) Uani 1 1 d .
H4'1 H 0.184620 0.492417 0.004597 0.040 Uiso 1 1 calc GR
H4'2 H 0.363907 0.527535 -0.015100 0.040 Uiso 1 1 calc GR
H4'3 H 0.181582 0.562396 -0.014916 0.040 Uiso 1 1 calc GR
C5' C 0.4032(5) 0.3383(2) 0.2149(4) 0.0232(8) Uani 1 1 d .
H5'1 H 0.429109 0.295938 0.220076 0.035 Uiso 1 1 calc GR
H5'2 H 0.398150 0.355193 0.291515 0.035 Uiso 1 1 calc GR
H5'3 H 0.495271 0.358026 0.171208 0.035 Uiso 1 1 calc GR
C6' C 0.1511(5) 0.18834(17) 0.1215(3) 0.0202(8) Uani 1 1 d .
H6' H 0.244890 0.208341 0.166845 0.024 Uiso 1 1 calc R
C7' C 0.2413(7) 0.1496(2) 0.0281(4) 0.0310(10) Uani 1 1 d .
H7'1 H 0.295983 0.115092 0.063773 0.046 Uiso 1 1 calc GR
H7'2 H 0.331066 0.173046 -0.010738 0.046 Uiso 1 1 calc GR
H7'3 H 0.153402 0.136506 -0.027180 0.046 Uiso 1 1 calc GR
C8' C 0.0449(7) 0.14809(19) 0.2026(4) 0.0284(9) Uani 1 1 d .
H8'1 H 0.001962 0.171518 0.266871 0.043 Uiso 1 1 calc GR
H8'2 H 0.120253 0.116246 0.230897 0.043 Uiso 1 1 calc GR
H8'3 H -0.054714 0.131065 0.161463 0.043 Uiso 1 1 calc GR
C9' C -0.3517(5) 0.33525(19) 0.4903(3) 0.0210(8) Uani 1 1 d .
H9'1 H -0.297045 0.360001 0.548781 0.032 Uiso 1 1 calc GR
H9'2 H -0.376792 0.296101 0.521924 0.032 Uiso 1 1 calc GR
H9'3 H -0.461098 0.353665 0.464827 0.032 Uiso 1 1 calc GR
C10' C 0.3554(5) 0.25767(17) 0.6905(3) 0.0193(8) Uani 1 1 d .
C11' C 0.1991(5) 0.25981(17) 0.6061(3) 0.0201(8) Uani 1 1 d .
H11' H 0.206821 0.297162 0.560927 0.024 Uiso 1 1 calc R
C12' C 0.0251(6) 0.2606(2) 0.6761(4) 0.0285(9) Uani 1 1 d .
H12A H 0.017923 0.224845 0.722777 0.043 Uiso 1 1 calc GR
H12B H -0.075034 0.261994 0.623887 0.043 Uiso 1 1 calc GR
H12C H 0.023272 0.295527 0.725356 0.043 Uiso 1 1 calc GR
C13' C 0.2052(6) 0.2062(2) 0.5226(4) 0.0302(10) Uani 1 1 d .
H13A H 0.312938 0.208001 0.477615 0.045 Uiso 1 1 calc GR
H13B H 0.103561 0.207630 0.471776 0.045 Uiso 1 1 calc GR
H13C H 0.203051 0.169264 0.566168 0.045 Uiso 1 1 calc GR
C14' C 0.0384(5) 0.45947(19) 0.7128(3) 0.0217(8) Uani 1 1 d .
H14A H -0.057449 0.441378 0.669590 0.033 Uiso 1 1 calc GR
H14B H 0.014819 0.501716 0.722899 0.033 Uiso 1 1 calc GR
H14C H 0.047669 0.440433 0.787384 0.033 Uiso 1 1 calc GR
C15' C 0.3302(5) 0.61023(18) 0.6135(3) 0.0201(8) Uani 1 1 d .
H15' H 0.220955 0.594724 0.649573 0.024 Uiso 1 1 calc R
C16' C 0.2752(6) 0.65758(18) 0.5233(4) 0.0261(9) Uani 1 1 d .
H16A H 0.218101 0.690847 0.561527 0.039 Uiso 1 1 calc GR
H16B H 0.193702 0.639826 0.468643 0.039 Uiso 1 1 calc GR
H16C H 0.379444 0.671722 0.483089 0.039 Uiso 1 1 calc GR
C17' C 0.4435(6) 0.63973(19) 0.7092(4) 0.0251(9) Uani 1 1 d .
H17A H 0.459280 0.611772 0.772005 0.038 Uiso 1 1 calc GR
H17B H 0.383820 0.675213 0.737097 0.038 Uiso 1 1 calc GR
H17C H 0.558091 0.650661 0.678340 0.038 Uiso 1 1 calc GR
C18' C 0.7698(5) 0.46263(19) 0.9936(3) 0.0229(8) Uani 1 1 d .
H18C H 0.706346 0.442618 1.054899 0.034 Uiso 1 1 calc GR
H18D H 0.804059 0.502268 1.018744 0.034 Uiso 1 1 calc GR
H18E H 0.874697 0.439849 0.974264 0.034 Uiso 1 1 calc GR
C4A C 0.0531(5) 0.42579(17) 0.2235(3) 0.0146(7) Uani 1 1 d .
C5A C 0.2235(5) 0.34722(16) 0.1544(3) 0.0165(7) Uani 1 1 d .
C9A C 0.0660(5) 0.31891(16) 0.2248(3) 0.0151(7) Uani 1 1 d .
H9A1 H 0.114586 0.295344 0.289492 0.018 Uiso 1 1 calc R
C13A C 0.3772(5) 0.37192(16) 0.7181(3) 0.0146(7) Uani 1 1 d .
C14A C 0.2124(5) 0.45141(16) 0.6473(3) 0.0166(7) Uani 1 1 d .
C18A C 0.3742(5) 0.47858(16) 0.7143(3) 0.0145(7) Uani 1 1 d .
H18F H 0.331198 0.505581 0.775524 0.017 Uiso 1 1 calc R
C9B C -0.0232(5) 0.37470(16) 0.2714(3) 0.0147(7) Uani 1 1 d .
C18B C 0.4518(5) 0.42244(16) 0.7676(3) 0.0154(7) Uani 1 1 d .

loop_
_atom_site_aniso_label
_atom_site_aniso_U_11
_atom_site_aniso_U_22
_atom_site_aniso_U_33
_atom_site_aniso_U_23
_atom_site_aniso_U_13
_atom_site_aniso_U_12
O1 0.0243(14) 0.0183(13) 0.0192(14) -0.0007(10) 0.0079(10) -0.0015(10)
O2 0.0271(15) 0.0178(13) 0.0312(16) -0.0003(12) 0.0077(12) 0.0063(12)
O3 0.0307(16) 0.0168(13) 0.0322(17) 0.0015(11) 0.0050(12) 0.0041(12)
O4 0.0264(14) 0.0201(13) 0.0203(13) 0.0016(11) -0.0057(11) 0.0015(11)
O5 0.0184(13) 0.0146(12) 0.0196(13) -0.0013(10) 0.0080(10) -0.0005(10)
O6 0.0216(13) 0.0203(13) 0.0183(13) -0.0002(10) -0.0060(10) 0.0003(11)
O7 0.0246(14) 0.0187(13) 0.0273(15) 0.0029(11) -0.0067(11) 0.0032(11)
O8 0.0328(16) 0.0175(14) 0.0317(16) 0.0008(12) -0.0079(13) 0.0023(12)
O9 0.0261(14) 0.0196(13) 0.0183(14) -0.0043(10) 0.0037(11) 0.0011(11)
O10 0.0186(12) 0.0119(12) 0.0208(13) 0.0009(10) -0.0060(10) 0.0023(10)
C1 0.0168(17) 0.0170(17) 0.0149(17) 0.0001(14) 0.0000(13) -0.0027(14)
C2 0.0152(16) 0.0224(18) 0.0156(17) -0.0021(14) 0.0031(13) -0.0013(14)
C3 0.0196(19) 0.0167(18) 0.0180(18) -0.0024(14) -0.0019(14) 0.0033(14)
C4 0.0167(17) 0.0165(18) 0.0164(17) -0.0004(14) -0.0028(14) -0.0017(14)
C6 0.0149(17) 0.0196(18) 0.0164(18) 0.0019(14) 0.0009(13) 0.0005(14)
C7 0.0188(18) 0.0198(18) 0.0141(17) 0.0016(14) 0.0029(14) 0.0030(14)
C8 0.0197(18) 0.0178(17) 0.0168(18) -0.0032(14) -0.0008(14) -0.0045(14)
C9 0.0156(17) 0.0174(17) 0.0188(18) -0.0021(14) 0.0034(14) -0.0010(14)
C10 0.0117(16) 0.0214(18) 0.0130(16) 0.0018(14) -0.0003(13) 0.0003(14)
C11 0.0138(16) 0.0225(18) 0.0159(17) 0.0025(14) -0.0015(13) 0.0032(14)
C12 0.0143(17) 0.0210(18) 0.0167(18) 0.0046(14) 0.0013(13) 0.0053(14)
C13 0.0162(16) 0.0174(17) 0.0138(17) 0.0010(14) 0.0006(13) 0.0017(14)
C15 0.0149(17) 0.0178(17) 0.0159(17) -0.0005(14) -0.0027(13) 0.0014(13)
C16 0.0163(17) 0.0169(18) 0.0171(17) 0.0011(14) -0.0001(14) 0.0025(14)
C17 0.0198(18) 0.0156(17) 0.0184(18) 0.0032(14) -0.0024(14) 0.0014(14)
C18 0.0157(17) 0.0186(17) 0.0152(17) -0.0003(14) -0.0026(14) 0.0000(14)
C1' 0.027(2) 0.0182(18) 0.0139(18) -0.0003(14) -0.0008(14) -0.0018(16)
C2' 0.027(2) 0.0158(17) 0.0207(19) 0.0042(15) 0.0001(15) -0.0029(15)
C3' 0.035(2) 0.025(2) 0.028(2) 0.0009(17) 0.0037(18) -0.0112(18)
C4' 0.030(2) 0.029(2) 0.021(2) 0.0004(16) 0.0028(16) -0.0012(17)
C5' 0.0159(18) 0.0280(19) 0.026(2) -0.0010(17) -0.0025(14) -0.0015(16)
C6' 0.024(2) 0.0183(17) 0.0187(19) -0.0010(15) 0.0011(15) -0.0022(15)
C7' 0.041(3) 0.023(2) 0.029(2) -0.0016(17) 0.0038(19) 0.0104(18)
C8' 0.040(2) 0.022(2) 0.023(2) 0.0030(16) 0.0008(18) -0.0073(18)
C9' 0.0204(18) 0.0253(19) 0.0174(18) 0.0006(16) 0.0076(14) -0.0003(16)
C10' 0.0193(18) 0.0190(18) 0.0196(19) 0.0016(15) 0.0034(15) -0.0001(15)
C11' 0.0197(19) 0.0165(17) 0.024(2) -0.0011(15) -0.0014(15) -0.0019(14)
C12' 0.021(2) 0.035(2) 0.030(2) -0.0063(18) -0.0006(17) 0.0040(17)
C13' 0.030(2) 0.029(2) 0.031(2) -0.0124(18) -0.0013(18) 0.0031(18)
C14' 0.0148(18) 0.027(2) 0.024(2) -0.0005(16) 0.0008(14) 0.0004(15)
C15' 0.0232(19) 0.0180(17) 0.0190(19) 0.0005(15) 0.0001(15) 0.0003(15)
C16' 0.028(2) 0.0198(19) 0.030(2) 0.0046(16) -0.0011(17) 0.0054(16)
C17' 0.032(2) 0.0191(19) 0.024(2) -0.0030(16) -0.0025(17) 0.0004(17)
C18' 0.0221(19) 0.026(2) 0.020(2) 0.0004(16) -0.0072(15) -0.0038(16)
C4A 0.0128(16) 0.0207(18) 0.0104(16) -0.0009(13) 0.0003(12) -0.0012(14)
C5A 0.0138(16) 0.0140(17) 0.0218(19) -0.0017(14) 0.0010(14) 0.0002(13)
C9A 0.0142(16) 0.0183(17) 0.0129(17) -0.0004(13) 0.0046(13) 0.0009(13)
C13A 0.0126(15) 0.0186(18) 0.0125(16) 0.0027(14) -0.0014(13) 0.0018(13)
C14A 0.0180(18) 0.0119(16) 0.0199(19) 0.0002(14) -0.0032(14) 0.0013(13)
C18A 0.0149(16) 0.0162(17) 0.0125(17) 0.0000(13) -0.0004(13) 0.0007(14)
C9B 0.0143(16) 0.0160(17) 0.0138(17) -0.0012(14) 0.0003(13) 0.0006(14)
C18B 0.0169(16) 0.0174(17) 0.0119(16) 0.0012(14) 0.0005(13) 0.0022(14)

loop_
_atom_type_symbol
_atom_type_description
_atom_type_scat_dispersion_real
_atom_type_scat_dispersion_imag
_atom_type_scat_source
C C 0.0181 0.0091 'International Tables Vol C Tables 4.2.6.8 and 6.1.1.4'
H H 0.0000 0.0000 'International Tables Vol C Tables 4.2.6.8 and 6.1.1.4'
O O 0.0492 0.0322 'International Tables Vol C Tables 4.2.6.8 and 6.1.1.4'

loop_
_geom_angle_atom_site_label_1
_geom_angle_atom_site_label_2
_geom_angle_atom_site_label_3
_geom_angle
C1 O1 C9' 117.4(3)
C6 O4 C7 61.1(2)
C4A O5 C5A 108.3(3)
C10 O6 C18' 117.5(3)
C15 O9 C16 61.2(2)
C13A O10 C14A 108.2(3)
O1 C1 C2 123.6(3)
O1 C1 C9B 116.6(3)
C9B C1 C2 119.8(3)
C3 C2 C1 119.7(3)
O2 C3 C2 116.7(3)
O2 C3 C4 120.5(3)
C2 C3 C4 122.8(3)
C3 C4 C1' 120.6(3)
C4A C4 C3 114.1(3)
C4A C4 C1' 125.2(3)
O4 C6 C7 59.7(2)
O4 C6 C5A 116.5(3)
C7 C6 C5A 121.3(3)
O4 C7 C6 59.2(2)
O4 C7 C8 116.6(3)
C6 C7 C8 119.6(3)
C7 C8 C9 108.8(3)
C7 C8 C6' 110.0(3)
C9 C8 C6' 115.0(3)
C8 C9 C9A 113.7(3)
O6 C10 C11 125.2(3)
O6 C10 C18B 115.7(3)
C11 C10 C18B 119.1(3)
C12 C11 C10 120.5(3)
O7 C12 C11 117.0(3)
O7 C12 C13 120.3(3)
C11 C12 C13 122.8(3)
C12 C13 C10' 120.5(3)
C13A C13 C12 113.8(3)
C13A C13 C10' 125.8(3)
O9 C15 C16 60.0(2)
O9 C15 C14A 117.5(3)
C16 C15 C14A 121.6(3)
O9 C16 C15 58.8(2)
O9 C16 C17 116.4(3)
C15 C16 C17 120.5(3)
C16 C17 C18 108.9(3)
C16 C17 C15' 109.0(3)
C18 C17 C15' 114.9(3)
C18A C18 C17 112.8(3)
O3 C1' C4 119.3(4)
O3 C1' C2' 118.5(3)
C4 C1' C2' 122.2(3)
C1' C2' C3' 110.4(3)
C1' C2' C4' 109.2(3)
C4' C2' C3' 110.4(3)
C7' C6' C8 111.3(3)
C8' C6' C8 111.3(3)
C8' C6' C7' 109.6(3)
O8 C10' C13 119.7(3)
O8 C10' C11' 118.1(3)
C13 C10' C11' 122.2(3)
C10' C11' C12' 108.5(3)
C10' C11' C13' 110.8(3)
C13' C11' C12' 111.5(3)
C16' C15' C17 110.7(3)
C16' C15' C17' 110.0(3)
C17' C15' C17 112.7(3)
O5 C4A C4 122.8(3)
O5 C4A C9B 113.0(3)
C9B C4A C4 124.1(3)
O5 C5A C6 104.7(3)
O5 C5A C5' 105.9(3)
O5 C5A C9A 106.6(3)
C6 C5A C5' 110.9(3)
C6 C5A C9A 115.9(3)
C5' C5A C9A 112.0(3)
C9 C9A C5A 115.1(3)
C9B C9A C9 112.5(3)
C9B C9A C5A 101.0(3)
O10 C13A C13 123.2(3)
O10 C13A C18B 112.3(3)
C18B C13A C13 124.6(3)
O10 C14A C15 105.7(3)
O10 C14A C14' 106.6(3)
O10 C14A C18A 106.0(3)
C15 C14A C14' 110.7(3)
C15 C14A C18A 115.2(3)
C14' C14A C18A 112.0(3)
C18 C18A C14A 115.3(3)
C18B C18A C18 111.5(3)
C18B C18A C14A 100.5(3)
C1 C9B C4A 119.2(3)
C1 C9B C9A 130.4(3)
C4A C9B C9A 110.3(3)
C10 C18B C18A 130.0(3)
C13A C18B C10 119.3(3)
C13A C18B C18A 110.4(3)

loop_
_geom_bond_atom_site_label_1
_geom_bond_atom_site_label_2
_geom_bond_distance
O1 C1 1.361(5)
O1 C9' 1.436(4)
O2 C3 1.358(5)
O3 C1' 1.250(5)
O4 C6 1.440(4)
O4 C7 1.448(5)
O5 C4A 1.355(4)
O5 C5A 1.482(4)
O6 C10 1.346(5)
O6 C18' 1.434(4)
O7 C12 1.346(4)
O8 C10' 1.248(5)
O9 C15 1.441(4)
O9 C16 1.458(4)
O10 C13A 1.362(4)
O10 C14A 1.476(4)
C1 C2 1.401(5)
C1 C9B 1.383(5)
C2 C3 1.385(5)
C3 C4 1.426(5)
C4 C1' 1.466(5)
C4 C4A 1.411(5)
C6 C7 1.468(5)
C6 C5A 1.505(5)
C7 C8 1.513(5)
C8 C9 1.531(5)
C8 C6' 1.548(5)
C9 C9A 1.547(5)
C10 C11 1.393(5)
C10 C18B 1.405(5)
C11 C12 1.384(5)
C12 C13 1.434(5)
C13 C10' 1.458(5)
C13 C13A 1.415(5)
C15 C16 1.476(5)
C15 C14A 1.501(5)
C16 C17 1.503(5)
C17 C18 1.536(5)
C17 C15' 1.540(5)
C18 C18A 1.530(5)
C1' C2' 1.515(6)
C2' C3' 1.529(5)
C2' C4' 1.523(6)
C5' C5A 1.526(5)
C6' C7' 1.534(6)
C6' C8' 1.518(6)
C10' C11' 1.520(5)
C11' C12' 1.533(6)
C11' C13' 1.530(6)
C14' C14A 1.517(5)
C15' C16' 1.534(5)
C15' C17' 1.535(6)
C4A C9B 1.384(5)
C5A C9A 1.563(5)
C9A C9B 1.505(5)
C13A C18B 1.375(5)
C14A C18A 1.556(5)
C18A C18B 1.504(5)
